data_7119333
loop_
_publ_author_name
'Hill, Anthony F.'
'Kong, Richard Y.'

_publ_section_title
;
 High oxidation state bromocarbyne complexes.
;
_journal_issue 4
_journal_name_full 'Chemical communications (Cambridge, England)'
_journal_page_first 759
_journal_page_last 762
_journal_paper_doi 10.1039/c6cc08946a
_journal_volume 53
_journal_year 2017
_chemical_formula_moiety 'C35 H53 Br O2 P2 W'
_chemical_formula_sum 'C35 H53 Br O2 P2 W'
_chemical_formula_weight 831.47
_chemical_name_systematic
;
 ?
;
_space_group_crystal_system monoclinic
_space_group_IT_number 14
_space_group_name_Hall '-P 2yn'
_space_group_name_H-M_alt 'P 1 21/n 1'
_symmetry_space_group_name_Hall '-P 2yn'
_symmetry_space_group_name_H-M 'P 1 21/n 1'
_atom_sites_solution_hydrogens geom
_atom_sites_solution_primary iterative
_audit_creation_date 2016-09-28
_audit_creation_method
;
Olex2 1.2
(compiled 2016.09.09 svn.r3337 for OlexSys, GUI svn.r5227)
;
_audit_update_record
;
2016-11-08 deposited with the CCDC.
2016-12-12 downloaded from the CCDC.
;
_cell_angle_alpha 90
_cell_angle_beta 100.0542(10)
_cell_angle_gamma 90
_cell_formula_units_Z 4
_cell_length_a 11.41025(11)
_cell_length_b 13.66762(12)
_cell_length_c 23.3661(3)
_cell_measurement_reflns_used 37403
_cell_measurement_temperature 150.01(10)
_cell_measurement_theta_max 73.7430
_cell_measurement_theta_min 3.7230
_cell_volume 3588.01(7)
_computing_cell_refinement 'CrysAlisPro 1.171.38.43 (Rigaku OD, 2015)'
_computing_data_collection 'CrysAlisPro 1.171.38.43 (Rigaku OD, 2015)'
_computing_data_reduction 'CrysAlisPro 1.171.38.43 (Rigaku OD, 2015)'
_computing_molecular_graphics 'Olex2 (Dolomanov et al., 2009)'
_computing_publication_material 'Olex2 (Dolomanov et al., 2009)'
_computing_structure_refinement 'ShelXL (Sheldrick, 2015)'
_computing_structure_solution 'olex2.solve (Bourhis et al., 2015)'
_diffrn_ambient_environment N~2~
_diffrn_ambient_temperature 150.01(10)
_diffrn_detector 'CCD plate'
_diffrn_detector_area_resol_mean 8.1297
_diffrn_detector_type EosS2
_diffrn_measured_fraction_theta_full 1.000
_diffrn_measured_fraction_theta_max 0.989
_diffrn_measurement_details
;
List of Runs (angles in degrees, time in seconds):

  # Type    Start    End  Width  t~exp~   \w     \q     \k     \f   Frames
#--------------------------------------------------------------------------
  1  \w   -108.00  -8.00   1.00    1.00    --  -36.95 -19.00 150.00  100
  2  \w      1.00  76.00   1.00    1.00    --   36.95 -99.00 -30.00   75
  3  \w     20.00 104.00   1.00    1.00    --   36.95  57.00 150.00   84
  4  \w     20.00 104.00   1.00    1.00    --   36.95  57.00-120.00   84
  5  \w     20.00 104.00   1.00    1.00    --   36.95  57.00-180.00   84
  6  \w     23.00  90.00   1.00    1.00    --   36.95-125.00  60.00   67
  7  \w    -32.00  56.00   1.00    1.00    --   36.95 -38.00 -90.00   88
  8  \w    -34.00  66.00   1.00    1.00    --   36.95 -19.00   0.00  100
  9  \w     23.00  90.00   1.00    1.00    --   36.95-125.00  90.00   67
 10  \w     24.00  51.00   1.00    1.00    --   36.95 -57.00   0.00   27
 11  \w    -29.00  14.00   1.00    1.00    --   36.95 -57.00   0.00   43
 12  \w    -31.00  55.00   1.00    1.00    --   36.95 -38.00  60.00   86
 13  \w     23.00  86.00   1.00    1.00    --   36.95-125.00-120.00   63
 14  \w     32.00  65.00   1.00    1.00    --   36.95-125.00 -30.00   33
 15  \w     39.00  65.00   1.00    1.00    --   36.95 -99.00 150.00   26
 16  \w     42.00  67.00   1.00    1.00    --  111.00-111.00  30.00   25
 17  \w     95.00 139.00   1.00    1.00    --  111.00  38.00-120.00   44
 18  \w     44.00  69.00   1.00    1.00    --  111.00 -50.00  90.00   25
 19  \w     80.00 113.00   1.00    1.00    --  111.00-111.00-120.00   33
 20  \w     57.00 113.00   1.00    1.00    --  111.00-111.00-180.00   56
 21  \w     73.00 106.00   1.00    1.00    --  111.00 -38.00  60.00   33
 22  \w    152.00 177.00   1.00    1.00    --  111.00  38.00   0.00   25
 23  \w     61.00 132.00   1.00    1.00    --  111.00 -25.00  60.00   71
 24  \w    100.00 126.00   1.00    1.00    --  111.00 -64.00   0.00   26
 25  \w     72.00 126.00   1.00    1.00    --  111.00 -50.00 150.00   54
 26  \w     42.00  68.00   1.00    1.00    --  111.00 -92.00 -90.00   26
 27  \w     91.00 150.00   1.00    1.00    --  111.00  25.00 120.00   59
 28  \w     53.00 101.00   1.00    1.00    --  111.00 -64.00  90.00   48
 29  \w     69.00 115.00   1.00    1.00    --  111.00 -25.00-150.00   46
 30  \w    153.00 178.00   1.00    1.00    --  111.00  12.00  90.00   25
 31  \w     65.00 127.00   1.00    1.00    --  111.00  12.00  90.00   62
 32  \w     43.00 103.00   1.00    1.00    --  111.00 -50.00-150.00   60
 33  \w     76.00 102.00   1.00    1.00    --  111.00 -64.00 -60.00   26
 34  \w     92.00 119.00   1.00    1.00    --  111.00  25.00 -30.00   27
 35  \w    105.00 130.00   1.00    1.00    --  111.00 -38.00 -30.00   25
 36  \w     95.00 132.00   1.00    1.00    --  111.00  38.00   0.00   37
 37  \w     45.00 104.00   1.00    1.00    --  111.00 -92.00   0.00   59
 38  \w     43.00 113.00   1.00    1.00    --  111.00-111.00-150.00   70
 39  \w    102.00 176.00   1.00    1.00    --  111.00  77.00-120.00   74
 40  \w     43.00  93.00   1.00    1.00    --  111.00-111.00  90.00   50
 41  \w    131.00 177.00   1.00    1.00    --  111.00  12.00-150.00   46
 42  \w    104.00 130.00   1.00    1.00    --  111.00 -64.00 -60.00   26
 43  \w     70.00 104.00   1.00    1.00    --  111.00 -38.00 120.00   34
 44  \w     73.00 120.00   1.00    1.00    --  111.00 -92.00 -30.00   47
 45  \w     52.00 114.00   1.00    1.00    --  111.00-111.00 120.00   62
 46  \w     47.00  72.00   1.00    1.00    --  111.00 -92.00  90.00   25
 47  \w     90.00 116.00   1.00    1.00    --  111.00 -92.00  90.00   26
 48  \w    104.00 177.00   1.00    1.00    --  111.00  50.00  60.00   73
 49  \w    101.00 149.00   1.00    1.00    --  111.00 178.00  60.00   48
 50  \w     68.00  93.00   1.00    1.00    --  111.00 -77.00   0.00   25
 51  \w    104.00 134.00   1.00    1.00    --  111.00 -77.00   0.00   30
 52  \w     91.00 117.00   1.00    1.00    --  111.00  12.00-150.00   26
 53  \w    129.00 155.00   1.00    1.00    --  111.00  50.00  30.00   26
 54  \w     42.00  86.00   1.00    1.00    --  111.00 -38.00 -30.00   44
 55  \w    106.00 132.00   1.00    1.00    --  111.00 -25.00   0.00   26
 56  \w     47.00 125.00   1.00    1.00    --  111.00 -64.00 150.00   78
 57  \w     98.00 130.00   1.00    1.00    --  111.00 -77.00-150.00   32
 58  \w     59.00  85.00   1.00    1.00    --  111.00 -25.00   0.00   26
 59  \w     43.00 131.00   1.00    1.00    --  111.00   5.00  31.63   88
 60  \w    135.00 161.00   1.00    1.00    --  111.00  38.00 150.00   26
 61  \w     75.00 116.00   1.00    1.00    --  111.00-111.00 -90.00   41
 62  \w    117.00 143.00   1.00    1.00    --  111.00  38.00  60.00   26
 63  \w     99.00 125.00   1.00    1.00    --  111.00 -77.00-180.00   26
 64  \w     54.00  84.00   1.00    1.00    --  111.00 -50.00 -30.00   30
 65  \w     94.00 139.00   1.00    1.00    --  111.00  50.00 120.00   45
 66  \w     43.00 108.00   1.00    1.00    --  111.00 -50.00 -90.00   65
 67  \w     92.00 133.00   1.00    1.00    --  111.00  64.00-125.03   41
 68  \w     58.00  83.00   1.00    1.00    --  111.00 -25.00  90.00   25
 69  \w     84.00 110.00   1.00    1.00    --  111.00 -77.00 150.00   26
 70  \w    104.00 130.00   1.00    1.00    --  111.00 -92.00 -90.00   26
 71  \w     53.00  78.00   1.00    1.00    --  111.00 -92.00  60.00   25
 72  \w     83.00 114.00   1.00    1.00    --  111.00 -81.00  83.87   31
;
_diffrn_measurement_device 'four-circle diffractometer'
_diffrn_measurement_device_type 'SuperNova, Dual, Cu at zero, EosS2'
_diffrn_measurement_method '\w scans'
_diffrn_orient_matrix_type 'CrysAlisPro convention (1999,Acta A55,543-557)'
_diffrn_orient_matrix_UB_11 0.0254962000
_diffrn_orient_matrix_UB_12 -0.0148056000
_diffrn_orient_matrix_UB_13 0.0663694000
_diffrn_orient_matrix_UB_21 -0.1344013000
_diffrn_orient_matrix_UB_22 -0.0105577000
_diffrn_orient_matrix_UB_23 0.0000503000
_diffrn_orient_matrix_UB_31 0.0093691000
_diffrn_orient_matrix_UB_32 -0.1112479000
_diffrn_orient_matrix_UB_33 -0.0088422000
_diffrn_radiation_monochromator mirror
_diffrn_radiation_probe x-ray
_diffrn_radiation_type CuK\a
_diffrn_radiation_wavelength 1.54184
_diffrn_reflns_av_R_equivalents 0.0486
_diffrn_reflns_av_unetI/netI 0.0212
_diffrn_reflns_Laue_measured_fraction_full 1.000
_diffrn_reflns_Laue_measured_fraction_max 0.989
_diffrn_reflns_limit_h_max 14
_diffrn_reflns_limit_h_min -14
_diffrn_reflns_limit_k_max 11
_diffrn_reflns_limit_k_min -16
_diffrn_reflns_limit_l_max 29
_diffrn_reflns_limit_l_min -29
_diffrn_reflns_number 55340
_diffrn_reflns_point_group_measured_fraction_full 1.000
_diffrn_reflns_point_group_measured_fraction_max 0.989
_diffrn_reflns_theta_full 67.684
_diffrn_reflns_theta_max 74.351
_diffrn_reflns_theta_min 3.762
_diffrn_source 'micro-focus sealed X-ray tube'
_diffrn_source_type 'SuperNova (Cu) X-ray Source'
_exptl_absorpt_coefficient_mu 8.322
_exptl_absorpt_correction_T_max 1.00000
_exptl_absorpt_correction_T_min 0.10723
_exptl_absorpt_correction_type multi-scan
_exptl_absorpt_process_details
;
CrysAlisPro 1.171.38.43 (Rigaku Oxford Diffraction, 2015)
Empirical absorption correction using spherical harmonics,
 implemented in SCALE3 ABSPACK scaling algorithm.
;
_exptl_crystal_colour 'clear orangish yellow'
_exptl_crystal_colour_lustre clear
_exptl_crystal_colour_modifier orangish
_exptl_crystal_colour_primary yellow
_exptl_crystal_density_diffrn 1.539
_exptl_crystal_description plate
_exptl_crystal_F_000 1672
_exptl_crystal_preparation 'slow evaporation of pentane/chloroform solution'
_exptl_crystal_recrystallization_method 'achieved in air'
_exptl_crystal_size_max 0.454
_exptl_crystal_size_mid 0.262
_exptl_crystal_size_min 0.042
_refine_diff_density_max 1.321
_refine_diff_density_min -2.190
_refine_diff_density_rms 0.156
_refine_ls_extinction_method none
_refine_ls_goodness_of_fit_ref 1.085
_refine_ls_hydrogen_treatment constr
_refine_ls_matrix_type full
_refine_ls_number_parameters 370
_refine_ls_number_reflns 7242
_refine_ls_number_restraints 0
_refine_ls_restrained_S_all 1.085
_refine_ls_R_factor_all 0.0343
_refine_ls_R_factor_gt 0.0339
_refine_ls_shift/su_max 0.004
_refine_ls_shift/su_mean 0.000
_refine_ls_structure_factor_coef Fsqd
_refine_ls_weighting_details 'w=1/[\s^2^(Fo^2^)+(0.0652P)^2^+2.5986P] where P=(Fo^2^+2Fc^2^)/3'
_refine_ls_weighting_scheme calc
_refine_ls_wR_factor_gt 0.0908
_refine_ls_wR_factor_ref 0.0914
_reflns_Friedel_coverage 0.000
_reflns_number_gt 7100
_reflns_number_total 7242
_reflns_threshold_expression 'I > 2\s(I)'
_cod_data_source_file c6cc08946a2.cif
_cod_data_source_block rk08_scaled
_cod_original_cell_volume 3588.01(6)
_cod_database_code 7119333
_shelxl_version_number 2013-3
_chemical_oxdiff_formula C35H53BrO2P2W
_shelx_space_group_comment
;
The symmetry employed for this shelxl refinement is uniquely defined
by the following loop, which should always be used as a source of
symmetry information in preference to the above space-group names.
They are only intended as comments.
;
_reflns_odcompleteness_completeness 98.59
_reflns_odcompleteness_iscentric 1
_reflns_odcompleteness_theta 74.33
_olex2_refinement_description
;
1. Fixed Uiso
 At 1.2 times of:
  All C(H) groups, All C(H,H) groups
2.a Ternary CH refined with riding coordinates:
 C12(H12), C30(H30), C24(H24), C18(H18)
2.b Secondary CH2 refined with riding coordinates:
 C17(H17A,H17B), C14(H14A,H14B), C15(H15A,H15B), C13(H13A,H13B), C16(H16A,
 H16B), C31(H31A,H31B), C35(H35A,H35B), C20(H20A,H20B), C19(H19A,H19B),
 C23(H23A,H23B), C25(H25A,H25B), C26(H26A,H26B), C32(H32A,H32B), C29(H29A,H29B),
  C22(H22A,H22B), C34(H34A,H34B), C21(H21A,H21B), C28(H28A,H28B), C33(H33A,
 H33B), C27(H27A,H27B), C10(H10A,H10B), C11(H11A,H11B)
2.c Aromatic/amide H refined with riding coordinates:
 C6(H6), C7(H7), C4(H4), C5(H5), C3(H3)
;
_ins_header
;
TITL RK08_scaled in P2(1)/n 
REM P2(1)/n (#14 in standard setting)
CELL 1.54184  11.410255  13.667622  23.366128  90.0000 100.0542  90.0000
ZERR    5.00   0.000113   0.000120   0.000262   0.0000   0.0010   0.0000
LATT  1
SYMM -x+1/2, y+1/2,-z+1/2 
SFAC C H O P Br W
UNIT 175.00 265.00 10.00 10.00 5.00 5.00
TREF
HKLF 4
END
;
_olex2_submission_special_instructions 'No special instructions were received'
_oxdiff_exptl_absorpt_empirical_details
;
Empirical correction (ABSPACK) includes:
- Absorption correction using spherical harmonics
- Frame scaling
;
_oxdiff_exptl_absorpt_empirical_full_max 5.434
_oxdiff_exptl_absorpt_empirical_full_min 0.595

loop_
_space_group_symop_operation_xyz
'x, y, z'
'-x+1/2, y+1/2, -z+1/2'
'-x, -y, -z'
'x-1/2, -y-1/2, z-1/2'

loop_
_atom_site_label
_atom_site_type_symbol
_atom_site_fract_x
_atom_site_fract_y
_atom_site_fract_z
_atom_site_U_iso_or_equiv
_atom_site_adp_type
_atom_site_occupancy
_atom_site_site_symmetry_order
_atom_site_calc_flag
_atom_site_refinement_flags_posn
W1 W 0.02530(2) 0.50522(2) 0.74479(2) 0.01172(7) Uani 1 1 d .
C6 C 0.5010(5) 0.5106(3) 0.7486(2) 0.0427(12) Uani 1 1 d .
H6 H 0.5514 0.5636 0.7468 0.051 Uiso 1 1 calc R
C7 C 0.3800(3) 0.5260(3) 0.74489(19) 0.0369(8) Uani 1 1 d .
H7 H 0.3499 0.5893 0.7410 0.044 Uiso 1 1 calc R
C4 C 0.4720(2) 0.3384(3) 0.75564(13) 0.0275(7) Uani 1 1 d .
H4 H 0.5028 0.2753 0.7587 0.033 Uiso 1 1 calc R
C12 C 0.0012(2) 0.3424(2) 0.60943(11) 0.0180(5) Uani 1 1 d .
H12 H -0.0645 0.3265 0.5778 0.022 Uiso 1 1 calc R
C5 C 0.5472(3) 0.4172(2) 0.75507(14) 0.0264(6) Uani 1 1 d .
H5 H 0.6289 0.4075 0.7590 0.032 Uiso 1 1 calc R
C2 C 0.3024(2) 0.4471(2) 0.74693(11) 0.0168(5) Uani 1 1 d .
C3 C 0.3511(3) 0.3530(2) 0.75171(14) 0.0248(6) Uani 1 1 d .
H3 H 0.3012 0.2993 0.7523 0.030 Uiso 1 1 calc R
C17 C 0.0673(3) 0.4289(2) 0.58916(13) 0.0302(7) Uani 1 1 d .
H17A H 0.1303 0.4490 0.6204 0.036 Uiso 1 1 calc R
H17B H 0.0128 0.4834 0.5802 0.036 Uiso 1 1 calc R
C14 C 0.1333(3) 0.2290(3) 0.56360(14) 0.0398(8) Uani 1 1 d .
H14A H 0.1855 0.1726 0.5705 0.048 Uiso 1 1 calc R
H14B H 0.0686 0.2127 0.5323 0.048 Uiso 1 1 calc R
C15 C 0.2013(3) 0.3144(4) 0.54573(16) 0.0490(11) Uani 1 1 d .
H15A H 0.2312 0.2983 0.5105 0.059 Uiso 1 1 calc R
H15B H 0.2688 0.3285 0.5760 0.059 Uiso 1 1 calc R
C13 C 0.0826(3) 0.2517(3) 0.61883(13) 0.0320(7) Uani 1 1 d .
H13A H 0.1474 0.2636 0.6509 0.038 Uiso 1 1 calc R
H13B H 0.0376 0.1959 0.6288 0.038 Uiso 1 1 calc R
C16 C 0.1217(3) 0.4041(3) 0.53519(15) 0.0410(9) Uani 1 1 d .
H16A H 0.0583 0.3921 0.5025 0.049 Uiso 1 1 calc R
H16B H 0.1678 0.4594 0.5256 0.049 Uiso 1 1 calc R
P1 P -0.06669(5) 0.37454(5) 0.67417(3) 0.01242(13) Uani 1 1 d .
P2 P -0.02692(5) 0.37934(5) 0.81631(3) 0.01310(13) Uani 1 1 d .
O1 O 0.1324(2) 0.65590(18) 0.84293(11) 0.0394(6) Uani 1 1 d .
O2 O 0.0383(3) 0.65808(18) 0.64449(11) 0.0420(6) Uani 1 1 d .
C31 C -0.0818(4) 0.4919(2) 0.90986(16) 0.0274(7) Uani 1 1 d .
H31A H -0.0428 0.5437 0.8918 0.033 Uiso 1 1 calc R
H31B H -0.0231 0.4615 0.9395 0.033 Uiso 1 1 calc R
C9 C 0.0345(3) 0.6032(2) 0.68053(13) 0.0241(6) Uani 1 1 d .
C35 C -0.1979(3) 0.3344(2) 0.89132(14) 0.0292(6) Uani 1 1 d .
H35A H -0.2304 0.2873 0.8617 0.035 Uiso 1 1 calc R
H35B H -0.1423 0.3004 0.9208 0.035 Uiso 1 1 calc R
C30 C -0.1324(3) 0.4157(2) 0.86395(11) 0.0200(5) Uani 1 1 d .
H30 H -0.1957 0.4505 0.8381 0.024 Uiso 1 1 calc R
C24 C 0.1064(3) 0.3169(2) 0.85680(12) 0.0213(6) Uani 1 1 d .
H24 H 0.1471 0.2891 0.8269 0.026 Uiso 1 1 calc R
C20 C -0.3796(4) 0.4985(3) 0.58512(19) 0.0380(10) Uani 1 1 d .
H20A H -0.4102 0.5195 0.6193 0.046 Uiso 1 1 calc R
H20B H -0.3910 0.5515 0.5571 0.046 Uiso 1 1 calc R
C18 C -0.2269(2) 0.3911(2) 0.64551(11) 0.0174(5) Uani 1 1 d .
H18 H -0.2637 0.4110 0.6786 0.021 Uiso 1 1 calc R
C8 C 0.0910(2) 0.6025(2) 0.80802(13) 0.0232(6) Uani 1 1 d .
C19 C -0.2462(3) 0.4760(3) 0.60190(14) 0.0257(6) Uani 1 1 d .
H19A H -0.2142 0.4587 0.5674 0.031 Uiso 1 1 calc R
H19B H -0.2044 0.5336 0.6190 0.031 Uiso 1 1 calc R
C23 C -0.2942(3) 0.2995(2) 0.61976(13) 0.0257(6) Uani 1 1 d .
H23A H -0.2846 0.2478 0.6486 0.031 Uiso 1 1 calc R
H23B H -0.2608 0.2769 0.5867 0.031 Uiso 1 1 calc R
C25 C 0.1965(3) 0.3876(3) 0.89145(13) 0.0311(7) Uani 1 1 d .
H25A H 0.2119 0.4412 0.8666 0.037 Uiso 1 1 calc R
H25B H 0.1636 0.4147 0.9236 0.037 Uiso 1 1 calc R
C26 C 0.3133(3) 0.3344(3) 0.91484(14) 0.0399(9) Uani 1 1 d .
H26A H 0.3508 0.3147 0.8825 0.048 Uiso 1 1 calc R
H26B H 0.3668 0.3790 0.9389 0.048 Uiso 1 1 calc R
C32 C -0.1831(3) 0.5356(3) 0.93795(15) 0.0362(7) Uani 1 1 d .
H32A H -0.1499 0.5811 0.9683 0.043 Uiso 1 1 calc R
H32B H -0.2376 0.5715 0.9088 0.043 Uiso 1 1 calc R
C29 C 0.0843(3) 0.2303(3) 0.89499(16) 0.0400(8) Uani 1 1 d .
H29A H 0.0279 0.1855 0.8727 0.048 Uiso 1 1 calc R
H29B H 0.0504 0.2535 0.9278 0.048 Uiso 1 1 calc R
C22 C -0.4276(3) 0.3216(3) 0.60037(14) 0.0358(8) Uani 1 1 d .
H22A H -0.4666 0.2645 0.5811 0.043 Uiso 1 1 calc R
H22B H -0.4631 0.3349 0.6344 0.043 Uiso 1 1 calc R
C34 C -0.2987(3) 0.3780(3) 0.91872(15) 0.0363(8) Uani 1 1 d .
H34A H -0.3576 0.4072 0.8886 0.044 Uiso 1 1 calc R
H34B H -0.3371 0.3264 0.9371 0.044 Uiso 1 1 calc R
C21 C -0.4484(3) 0.4091(3) 0.55912(15) 0.0404(9) Uani 1 1 d .
H21A H -0.4237 0.3924 0.5227 0.048 Uiso 1 1 calc R
H21B H -0.5327 0.4244 0.5510 0.048 Uiso 1 1 calc R
C28 C 0.2016(4) 0.1768(3) 0.91696(18) 0.0496(11) Uani 1 1 d .
H28A H 0.1870 0.1230 0.9419 0.060 Uiso 1 1 calc R
H28B H 0.2322 0.1496 0.8841 0.060 Uiso 1 1 calc R
C33 C -0.2511(3) 0.4556(3) 0.96374(15) 0.0399(8) Uani 1 1 d .
H33A H -0.1988 0.4248 0.9959 0.048 Uiso 1 1 calc R
H33B H -0.3171 0.4846 0.9788 0.048 Uiso 1 1 calc R
C27 C 0.2934(4) 0.2448(4) 0.95037(16) 0.0528(12) Uani 1 1 d .
H27A H 0.3680 0.2099 0.9612 0.063 Uiso 1 1 calc R
H27B H 0.2671 0.2653 0.9858 0.063 Uiso 1 1 calc R
Br1 Br -0.18539(2) 0.59182(2) 0.74812(2) 0.02121(9) Uani 1 1 d .
C1 C 0.1772(2) 0.46484(19) 0.74434(11) 0.0160(5) Uani 1 1 d .
C10 C -0.0603(2) 0.26151(19) 0.71709(10) 0.0169(5) Uani 1 1 d .
H10A H -0.1071 0.2109 0.6946 0.020 Uiso 1 1 calc R
H10B H 0.0214 0.2389 0.7266 0.020 Uiso 1 1 calc R
C11 C -0.1093(2) 0.28073(19) 0.77329(11) 0.0170(5) Uani 1 1 d .
H11A H -0.1034 0.2213 0.7963 0.020 Uiso 1 1 calc R
H11B H -0.1927 0.2985 0.7636 0.020 Uiso 1 1 calc R

loop_
_atom_site_aniso_label
_atom_site_aniso_U_11
_atom_site_aniso_U_22
_atom_site_aniso_U_33
_atom_site_aniso_U_23
_atom_site_aniso_U_13
_atom_site_aniso_U_12
W1 0.00686(10) 0.01045(10) 0.01729(10) -0.00067(3) 0.00061(6) -0.00072(3)
C6 0.0185(16) 0.025(2) 0.086(4) -0.0134(17) 0.0126(19) -0.0061(14)
C7 0.0147(15) 0.0166(14) 0.080(3) -0.0047(17) 0.0112(16) -0.0011(13)
C4 0.0181(15) 0.0237(17) 0.0420(18) 0.0057(11) 0.0086(13) 0.0080(11)
C12 0.0148(12) 0.0247(14) 0.0143(11) -0.0031(10) 0.0017(9) -0.0002(10)
C5 0.0104(12) 0.0328(17) 0.0362(15) -0.0074(13) 0.0044(11) 0.0014(12)
C2 0.0132(12) 0.0170(13) 0.0198(12) -0.0018(9) 0.0018(9) -0.0005(10)
C3 0.0152(13) 0.0162(13) 0.0446(16) 0.0024(12) 0.0097(11) 0.0001(10)
C17 0.0334(17) 0.0355(17) 0.0239(14) -0.0035(12) 0.0114(12) -0.0107(14)
C14 0.0361(18) 0.057(2) 0.0276(16) -0.0098(15) 0.0094(14) 0.0185(17)
C15 0.0258(17) 0.092(3) 0.0311(17) -0.020(2) 0.0118(14) -0.0045(19)
C13 0.0331(16) 0.0400(18) 0.0233(14) -0.0027(13) 0.0060(12) 0.0165(14)
C16 0.044(2) 0.057(2) 0.0260(16) -0.0080(15) 0.0176(14) -0.0188(17)
P1 0.0100(3) 0.0134(3) 0.0129(3) 0.0006(2) -0.0007(2) 0.0003(2)
P2 0.0122(3) 0.0132(3) 0.0132(3) 0.0003(2) 0.0004(2) 0.0012(2)
O1 0.0414(14) 0.0344(13) 0.0391(13) -0.0188(11) -0.0024(11) -0.0158(11)
O2 0.0615(17) 0.0278(12) 0.0398(13) 0.0091(11) 0.0179(12) -0.0079(12)
C31 0.0317(19) 0.0303(17) 0.0224(16) -0.0068(11) 0.0102(14) 0.0004(12)
C9 0.0204(14) 0.0192(14) 0.0331(15) -0.0027(12) 0.0059(11) -0.0036(11)
C35 0.0328(16) 0.0287(16) 0.0298(15) 0.0029(12) 0.0156(12) -0.0030(13)
C30 0.0209(13) 0.0211(14) 0.0189(12) 0.0015(10) 0.0057(10) 0.0022(10)
C24 0.0193(13) 0.0260(14) 0.0177(12) 0.0012(11) 0.0010(10) 0.0085(11)
C20 0.023(2) 0.053(3) 0.034(2) 0.0108(13) -0.0078(16) 0.0127(13)
C18 0.0119(12) 0.0224(13) 0.0164(11) 0.0021(10) -0.0012(9) -0.0003(10)
C8 0.0142(13) 0.0220(14) 0.0338(15) 0.0002(12) 0.0050(11) -0.0020(10)
C19 0.0197(15) 0.0304(15) 0.0247(14) 0.0079(13) -0.0021(11) 0.0046(13)
C23 0.0179(13) 0.0316(16) 0.0248(13) -0.0019(12) -0.0038(10) -0.0071(12)
C25 0.0233(15) 0.0400(18) 0.0238(14) -0.0109(13) -0.0126(11) 0.0150(13)
C26 0.0255(16) 0.058(2) 0.0303(16) -0.0118(15) -0.0122(13) 0.0193(16)
C32 0.048(2) 0.0322(18) 0.0324(17) -0.0044(14) 0.0187(15) 0.0071(16)
C29 0.0297(17) 0.052(2) 0.0396(18) 0.0257(16) 0.0084(14) 0.0165(16)
C22 0.0189(15) 0.058(2) 0.0278(15) -0.0034(14) -0.0043(12) -0.0161(14)
C34 0.0330(17) 0.046(2) 0.0348(16) 0.0038(15) 0.0191(14) 0.0012(15)
C21 0.0150(14) 0.073(3) 0.0281(16) 0.0040(16) -0.0102(12) 0.0011(15)
C28 0.044(2) 0.056(2) 0.050(2) 0.0372(19) 0.0118(17) 0.0255(19)
C33 0.046(2) 0.048(2) 0.0316(16) 0.0028(15) 0.0248(15) 0.0089(17)
C27 0.044(2) 0.085(3) 0.0268(16) 0.0135(19) -0.0013(15) 0.042(2)
Br1 0.01224(14) 0.01848(15) 0.03265(16) 0.00090(10) 0.00322(11) 0.00526(9)
C1 0.0169(12) 0.0118(12) 0.0183(11) -0.0021(9) 0.0007(9) -0.0061(10)
C10 0.0210(12) 0.0128(12) 0.0157(11) -0.0003(9) -0.0001(9) 0.0005(10)
C11 0.0193(12) 0.0128(12) 0.0181(11) 0.0016(9) 0.0011(9) -0.0027(10)

loop_
_atom_type_symbol
_atom_type_description
_atom_type_scat_dispersion_real
_atom_type_scat_dispersion_imag
_atom_type_scat_source
C C 0.0181 0.0091 'International Tables Vol C Tables 4.2.6.8 and 6.1.1.4'
H H 0.0000 0.0000 'International Tables Vol C Tables 4.2.6.8 and 6.1.1.4'
Br Br -0.6763 1.2805 'International Tables Vol C Tables 4.2.6.8 and 6.1.1.4'
O O 0.0492 0.0322 'International Tables Vol C Tables 4.2.6.8 and 6.1.1.4'
P P 0.2955 0.4335 'International Tables Vol C Tables 4.2.6.8 and 6.1.1.4'
W W -5.4734 5.5774 'International Tables Vol C Tables 4.2.6.8 and 6.1.1.4'

loop_
_exptl_crystal_face_index_h
_exptl_crystal_face_index_k
_exptl_crystal_face_index_l
_exptl_crystal_face_perp_dist
-7 0 6 0.2057
7 0 -6 0.2057
4 8 -2 0.1141
-4 7 5 0.1558
6 -5 -6 0.2106
0 0 15 0.0176
0 0 -15 0.0247
-2 -9 0 0.1186
-6 -6 3 0.1762

loop_
_geom_angle_atom_site_label_1
_geom_angle_atom_site_label_2
_geom_angle_atom_site_label_3
_geom_angle
P1 W1 P2 80.38(2)
P1 W1 Br1 93.338(15)
P2 W1 Br1 88.030(16)
C9 W1 P1 92.99(8)
C9 W1 P2 169.22(8)
C9 W1 C8 92.64(12)
C9 W1 Br1 83.86(8)
C8 W1 P1 173.84(8)
C8 W1 P2 93.68(8)
C8 W1 Br1 84.79(8)
C1 W1 P1 93.97(8)
C1 W1 P2 97.55(8)
C1 W1 C9 91.34(12)
C1 W1 C8 88.39(11)
C1 W1 Br1 171.46(8)
C5 C6 C7 120.4(4)
C6 C7 C2 120.7(3)
C5 C4 C3 120.2(3)
C17 C12 C13 110.4(3)
C17 C12 P1 111.56(19)
C13 C12 P1 113.49(19)
C4 C5 C6 119.8(3)
C7 C2 C1 119.8(3)
C3 C2 C7 117.8(3)
C3 C2 C1 122.4(2)
C4 C3 C2 121.1(3)
C12 C17 C16 112.2(3)
C15 C14 C13 111.4(3)
C14 C15 C16 110.4(3)
C14 C13 C12 110.4(3)
C15 C16 C17 111.1(3)
C12 P1 W1 120.70(9)
C18 P1 W1 114.91(9)
C18 P1 C12 105.01(12)
C10 P1 W1 105.37(8)
C10 P1 C12 105.17(12)
C10 P1 C18 104.09(12)
C30 P2 W1 117.86(9)
C30 P2 C24 112.32(13)
C24 P2 W1 112.45(10)
C11 P2 W1 107.04(8)
C11 P2 C30 101.68(13)
C11 P2 C24 103.70(13)
C30 C31 C32 110.0(3)
O2 C9 W1 179.3(3)
C34 C35 C30 110.3(3)
C31 C30 P2 113.5(2)
C31 C30 C35 110.5(2)
C35 C30 P2 118.1(2)
C25 C24 P2 113.2(2)
C29 C24 P2 116.7(2)
C29 C24 C25 110.1(3)
C21 C20 C19 111.2(3)
C19 C18 P1 110.57(19)
C19 C18 C23 110.6(2)
C23 C18 P1 116.0(2)
O1 C8 W1 177.1(3)
C18 C19 C20 110.0(3)
C18 C23 C22 110.9(3)
C26 C25 C24 110.5(3)
C27 C26 C25 111.9(3)
C33 C32 C31 111.1(3)
C24 C29 C28 109.9(3)
C21 C22 C23 112.1(3)
C33 C34 C35 110.9(3)
C20 C21 C22 111.3(3)
C27 C28 C29 111.4(4)
C34 C33 C32 111.7(3)
C28 C27 C26 111.7(3)
C2 C1 W1 171.6(2)
C11 C10 P1 109.70(17)
C10 C11 P2 111.42(18)

loop_
_geom_bond_atom_site_label_1
_geom_bond_atom_site_label_2
_geom_bond_distance
W1 P1 2.5318(6)
W1 P2 2.5407(6)
W1 C9 2.028(3)
W1 C8 2.032(3)
W1 Br1 2.6929(3)
W1 C1 1.821(3)
C6 C7 1.384(6)
C6 C5 1.379(5)
C7 C2 1.402(4)
C4 C5 1.379(5)
C4 C3 1.381(4)
C12 C17 1.522(4)
C12 C13 1.541(4)
C12 P1 1.868(3)
C2 C3 1.398(4)
C2 C1 1.439(4)
C17 C16 1.537(4)
C14 C15 1.501(6)
C14 C13 1.535(4)
C15 C16 1.520(6)
P1 C18 1.848(3)
P1 C10 1.836(3)
P2 C30 1.845(3)
P2 C24 1.854(3)
P2 C11 1.838(3)
O1 C8 1.134(4)
O2 C9 1.135(4)
C31 C30 1.534(4)
C31 C32 1.546(5)
C35 C30 1.539(4)
C35 C34 1.531(4)
C24 C25 1.535(4)
C24 C29 1.529(4)
C20 C19 1.535(5)
C20 C21 1.520(5)
C18 C19 1.534(4)
C18 C23 1.535(4)
C23 C22 1.540(4)
C25 C26 1.532(4)
C26 C27 1.520(6)
C32 C33 1.525(5)
C29 C28 1.533(5)
C22 C21 1.528(5)
C34 C33 1.524(5)
C28 C27 1.511(7)
C10 C11 1.537(3)

loop_
_exptl_oxdiff_crystal_face_indexfrac_h
_exptl_oxdiff_crystal_face_indexfrac_k
_exptl_oxdiff_crystal_face_indexfrac_l
_exptl_oxdiff_crystal_face_x
_exptl_oxdiff_crystal_face_y
_exptl_oxdiff_crystal_face_z
-6.9930 -0.0038 6.0008 0.2200 0.9402 -0.1182
6.9930 0.0038 -6.0008 -0.2200 -0.9402 0.1182
4.0011 8.0010 -1.9745 -0.1475 -0.6223 -0.8352
-3.9917 6.9967 5.0228 0.1280 0.4629 -0.8602
5.9909 -4.9961 -6.0169 -0.1726 -0.7527 0.6651
-0.0037 -0.0077 14.9814 0.9943 0.0013 -0.1316
0.0037 0.0077 -14.9814 -0.9943 -0.0013 0.1316
-2.0037 -8.9998 -0.0288 0.0802 0.3643 0.9827
-5.9976 -6.0019 2.9825 0.1339 0.8696 0.5851
